data_7706787
loop_
_publ_author_name
'Janas, Zofia'
'Jezierska, Julia'
'Ozarowski, Andrew'
'Bie\'nko, Alina'
'Lis, Tadeusz'
'Jezierski, Adam'
'Krawczyk, Marta'

_publ_section_title
;
 Investigation of vanadium(III) and vanadium(IV) compounds supported by
 the linear diaminebis(phenolate) ligands: correlation between structures
 and magnetic properties.
;
_journal_issue 15
_journal_name_full 'Dalton transactions (Cambridge, England : 2003)'
_journal_page_first 5184
_journal_page_last 5196
_journal_paper_doi 10.1039/d0dt04302h
_journal_volume 50
_journal_year 2021
_chemical_formula_moiety 'C27 H37 N2 O4 V, 0.25(C2 H3 N)'
_chemical_formula_sum 'C27.5 H37.75 N2.25 O4 V'
_chemical_formula_weight 514.79
_space_group_crystal_system monoclinic
_space_group_IT_number 14
_space_group_name_Hall '-P 2yn'
_space_group_name_H-M_alt 'P 1 21/n 1'
_atom_sites_solution_hydrogens geom
_audit_creation_method SHELXL-2013
_audit_update_record
;
2020-04-15 deposited with the CCDC.	2021-03-05 downloaded from the CCDC.
;
_cell_angle_alpha 90
_cell_angle_beta 99.83(3)
_cell_angle_gamma 90
_cell_formula_units_Z 8
_cell_length_a 13.237(3)
_cell_length_b 15.650(4)
_cell_length_c 25.711(7)
_cell_measurement_reflns_used 12741
_cell_measurement_temperature 103(2)
_cell_measurement_theta_max 56
_cell_measurement_theta_min 2.9
_cell_volume 5248(2)
_computing_cell_refinement 'CrysAlisPro, Agilent Technologies(2011)'
_computing_data_collection 'CrysAlisPro, Agilent Technologies(2011)'
_computing_data_reduction 'CrysAlisPro, Agilent Technologies(2011)'
_computing_structure_refinement 'SHELXL-2013 (Sheldrick, 2013)'
_computing_structure_solution 'SHELXS-97 (Sheldrick, 1990)'
_diffrn_ambient_temperature 103(2)
_diffrn_measured_fraction_theta_full 0.998
_diffrn_measured_fraction_theta_max 0.991
_diffrn_measurement_device_type 'KUMA-4m4 with CCD camera'
_diffrn_measurement_method /w
_diffrn_radiation_monochromator graphite
_diffrn_radiation_source 'normal-focus sealed tube'
_diffrn_radiation_type MoK\a
_diffrn_radiation_wavelength 0.71073
_diffrn_reflns_av_R_equivalents 0.0830
_diffrn_reflns_av_unetI/netI 0.0965
_diffrn_reflns_Laue_measured_fraction_full 0.998
_diffrn_reflns_Laue_measured_fraction_max 0.991
_diffrn_reflns_limit_h_max 17
_diffrn_reflns_limit_h_min -12
_diffrn_reflns_limit_k_max 20
_diffrn_reflns_limit_k_min -20
_diffrn_reflns_limit_l_max 34
_diffrn_reflns_limit_l_min -33
_diffrn_reflns_number 42392
_diffrn_reflns_point_group_measured_fraction_full 0.998
_diffrn_reflns_point_group_measured_fraction_max 0.991
_diffrn_reflns_theta_full 25.500
_diffrn_reflns_theta_max 28.061
_diffrn_reflns_theta_min 2.944
_exptl_absorpt_coefficient_mu 0.414
_exptl_absorpt_correction_T_max 0.976
_exptl_absorpt_correction_T_min 0.842
_exptl_absorpt_correction_type analytical
_exptl_absorpt_process_details
;
CrysAlis RED, Oxford Diffraction Ltd.,
Version 1.171.33.66 (release 28-04-2010 CrysAlis171 .NET)
(compiled Apr 28 2010,14:27:37)
Analytical numeric absorption correction using a multifaceted crystal 
model based on expressions derived by R.C. Clark & J.S. Reid.
(Clark, R. C. & Reid, J. S. (1995). Acta Cryst. A51, 887-897)
;
_exptl_crystal_colour ORANGE
_exptl_crystal_density_diffrn 1.303
_exptl_crystal_description NEEDLE
_exptl_crystal_F_000 2188
_exptl_crystal_size_max 0.600
_exptl_crystal_size_mid 0.130
_exptl_crystal_size_min 0.060
_refine_diff_density_max 0.406
_refine_diff_density_min -0.561
_refine_diff_density_rms 0.090
_refine_ls_extinction_method none
_refine_ls_goodness_of_fit_ref 1.004
_refine_ls_hydrogen_treatment constr
_refine_ls_matrix_type full
_refine_ls_number_parameters 651
_refine_ls_number_reflns 12638
_refine_ls_number_restraints 0
_refine_ls_restrained_S_all 1.004
_refine_ls_R_factor_all 0.0892
_refine_ls_R_factor_gt 0.0513
_refine_ls_shift/su_max 0.004
_refine_ls_shift/su_mean 0.000
_refine_ls_structure_factor_coef Fsqd
_refine_ls_weighting_details
;
 w=1/[\s^2^(Fo^2^)+(0.0500P)^2^]
 where P=(Fo^2^+2Fc^2^)/3
;
_refine_ls_weighting_scheme calc
_refine_ls_wR_factor_gt 0.1127
_refine_ls_wR_factor_ref 0.1195
_reflns_Friedel_coverage 0.000
_reflns_number_gt 7700
_reflns_number_total 12638
_reflns_threshold_expression 'I > 2\s(I)'
_cod_data_source_file d0dt04302h2.cif
_cod_data_source_block 4
_cod_depositor_comments
;
The following automatic conversions were performed:

data name '__diffrn_radiation_source' was replaced with
'_diffrn_radiation_source'.

Automatic conversion script
Id: cif_correct_tags 7550 2019-12-06 10:49:48Z antanas 

 Adding full bibliography for 7706786--7706791.cif.
;
_cod_original_sg_symbol_H-M 'P 21/n'
_cod_original_formula_sum 'C27.50 H37.75 N2.25 O4 V'
_cod_database_code 7706787
_shelx_space_group_comment
;
The symmetry employed for this shelxl refinement is uniquely defined
by the following loop, which should always be used as a source of
symmetry information in preference to the above space-group names.
They are only intended as comments.
;
_shelx_estimated_absorpt_t_min 0.789
_shelx_estimated_absorpt_t_max 0.976
_shelxl_version_number 2013-2

loop_
_space_group_symop_operation_xyz
'x, y, z'
'-x+1/2, y+1/2, -z+1/2'
'-x, -y, -z'
'x-1/2, -y-1/2, z-1/2'

loop_
_atom_site_label
_atom_site_type_symbol
_atom_site_fract_x
_atom_site_fract_y
_atom_site_fract_z
_atom_site_U_iso_or_equiv
_atom_site_adp_type
_atom_site_occupancy
_atom_site_site_symmetry_order
_atom_site_calc_flag
_atom_site_refinement_flags_posn
_atom_site_refinement_flags_adp
_atom_site_refinement_flags_occupancy
_atom_site_disorder_assembly
_atom_site_disorder_group
V1 V 0.61580(3) 0.44766(3) 0.32988(2) 0.01335(10) Uani 1 1 d . . . . .
O1A O 0.65163(13) 0.54402(10) 0.28975(7) 0.0178(4) Uani 1 1 d . . . . .
O2A O 0.59967(12) 0.35494(10) 0.37736(6) 0.0163(4) Uani 1 1 d . . . . .
N1A N 0.78182(15) 0.44584(12) 0.36536(8) 0.0148(4) Uani 1 1 d . . . . .
N2A N 0.66727(15) 0.35345(12) 0.27806(8) 0.0155(4) Uani 1 1 d . . . . .
C1A C 0.69786(19) 0.61132(15) 0.31745(10) 0.0166(5) Uani 1 1 d . . . . .
C2A C 0.64884(19) 0.69125(16) 0.31790(10) 0.0187(6) Uani 1 1 d . . . . .
C3A C 0.6997(2) 0.75504(16) 0.35022(10) 0.0194(6) Uani 1 1 d . . . . .
H3A H 0.6660 0.8083 0.3519 0.023 Uiso 1 1 calc R U . . .
C4A C 0.7966(2) 0.74482(16) 0.37993(10) 0.0221(6) Uani 1 1 d . . . . .
C5A C 0.84515(19) 0.66624(16) 0.37739(10) 0.0192(6) Uani 1 1 d . . . . .
H5A H 0.9121 0.6577 0.3969 0.023 Uiso 1 1 calc R U . . .
C6A C 0.79622(19) 0.59985(15) 0.34649(10) 0.0161(5) Uani 1 1 d . . . . .
C7A C 0.84354(18) 0.51312(15) 0.34372(10) 0.0180(5) Uani 1 1 d . . . . .
H7A1 H 0.8478 0.4996 0.3065 0.022 Uiso 1 1 calc R U . . .
H7A2 H 0.9141 0.5135 0.3641 0.022 Uiso 1 1 calc R U . . .
C8A C 0.7973(2) 0.45567(17) 0.42323(10) 0.0209(6) Uani 1 1 d . . . . .
H8A1 H 0.8700 0.4475 0.4379 0.031 Uiso 1 1 calc R U . . .
H8A2 H 0.7564 0.4129 0.4382 0.031 Uiso 1 1 calc R U . . .
H8A3 H 0.7759 0.5131 0.4321 0.031 Uiso 1 1 calc R U . . .
C9A C 0.81828(19) 0.35980(15) 0.35170(10) 0.0192(6) Uani 1 1 d . . . . .
H9A1 H 0.7939 0.3162 0.3745 0.023 Uiso 1 1 calc R U . . .
H9A2 H 0.8942 0.3588 0.3585 0.023 Uiso 1 1 calc R U . . .
C10A C 0.77955(19) 0.33781(16) 0.29408(10) 0.0199(6) Uani 1 1 d . . . . .
H10A H 0.8173 0.3725 0.2715 0.024 Uiso 1 1 calc R U . . .
H10B H 0.7941 0.2769 0.2881 0.024 Uiso 1 1 calc R U . . .
C11A C 0.6470(2) 0.38635(17) 0.22295(10) 0.0244(6) Uani 1 1 d . . . . .
H11A H 0.6838 0.4403 0.2211 0.037 Uiso 1 1 calc R U . . .
H11B H 0.5732 0.3960 0.2121 0.037 Uiso 1 1 calc R U . . .
H11C H 0.6705 0.3444 0.1993 0.037 Uiso 1 1 calc R U . . .
C12A C 0.6059(2) 0.27331(15) 0.27805(10) 0.0177(5) Uani 1 1 d . . . . .
H12A H 0.6240 0.2344 0.2507 0.021 Uiso 1 1 calc R U . . .
H12B H 0.5323 0.2877 0.2681 0.021 Uiso 1 1 calc R U . . .
C13A C 0.61456(18) 0.27006(15) 0.37703(10) 0.0159(5) Uani 1 1 d . . . . .
C14A C 0.62673(18) 0.22477(16) 0.42471(10) 0.0172(5) Uani 1 1 d . . . . .
C15A C 0.64348(19) 0.13696(16) 0.42398(11) 0.0210(6) Uani 1 1 d . . . . .
H15A H 0.6522 0.1064 0.4564 0.025 Uiso 1 1 calc R U . . .
C16A C 0.64797(19) 0.09241(16) 0.37781(11) 0.0213(6) Uani 1 1 d . . . . .
C17A C 0.63771(18) 0.13836(16) 0.33134(11) 0.0194(6) Uani 1 1 d . . . . .
H17A H 0.6417 0.1091 0.2994 0.023 Uiso 1 1 calc R U . . .
C18A C 0.62156(18) 0.22669(15) 0.33002(10) 0.0159(5) Uani 1 1 d . . . . .
C19A C 0.8479(2) 0.81523(17) 0.41485(12) 0.0336(8) Uani 1 1 d . . . . .
H19A H 0.8377 0.8698 0.3960 0.050 Uiso 1 1 calc R U . . .
H19B H 0.9214 0.8033 0.4242 0.050 Uiso 1 1 calc R U . . .
H19C H 0.8177 0.8183 0.4471 0.050 Uiso 1 1 calc R U . . .
C20A C 0.6641(2) -0.00371(16) 0.37865(12) 0.0302(7) Uani 1 1 d . . . . .
H20A H 0.5985 -0.0325 0.3789 0.045 Uiso 1 1 calc R U . . .
H20B H 0.7125 -0.0196 0.4104 0.045 Uiso 1 1 calc R U . . .
H20C H 0.6917 -0.0210 0.3472 0.045 Uiso 1 1 calc R U . . .
C21A C 0.6189(2) 0.27015(18) 0.47555(10) 0.0240(6) Uani 1 1 d . . . . .
H21A H 0.6441 0.3288 0.4740 0.036 Uiso 1 1 calc R U . . .
H21B H 0.6605 0.2400 0.5051 0.036 Uiso 1 1 calc R U . . .
H21C H 0.5472 0.2712 0.4806 0.036 Uiso 1 1 calc R U . . .
C22A C 0.54435(19) 0.70598(16) 0.28540(11) 0.0223(6) Uani 1 1 d . . . . .
H22A H 0.5099 0.7525 0.3010 0.033 Uiso 1 1 calc R U . . .
H22B H 0.5035 0.6537 0.2848 0.033 Uiso 1 1 calc R U . . .
H22C H 0.5517 0.7214 0.2493 0.033 Uiso 1 1 calc R U . . .
O3A O 0.47854(12) 0.44121(10) 0.28592(6) 0.0163(4) Uani 1 1 d . . . . .
O4A O 0.55990(12) 0.52595(10) 0.38050(7) 0.0174(4) Uani 1 1 d . . . . .
C23A C 0.31298(19) 0.47861(18) 0.24398(11) 0.0247(6) Uani 1 1 d . . . . .
H23A H 0.3330 0.5028 0.2121 0.037 Uiso 1 1 calc R U . . .
H23B H 0.2528 0.5092 0.2520 0.037 Uiso 1 1 calc R U . . .
H23C H 0.2963 0.4180 0.2382 0.037 Uiso 1 1 calc R U . . .
C24A C 0.40002(18) 0.48773(16) 0.28944(10) 0.0171(5) Uani 1 1 d . . . . .
C25A C 0.39212(18) 0.54273(15) 0.33067(10) 0.0172(5) Uani 1 1 d . . . . .
H25A H 0.3289 0.5719 0.3297 0.021 Uiso 1 1 calc R U . . .
C26A C 0.47073(19) 0.55880(15) 0.37400(10) 0.0161(5) Uani 1 1 d . . . . .
C27A C 0.4510(2) 0.61991(18) 0.41613(12) 0.0279(7) Uani 1 1 d . . . . .
H27A H 0.4699 0.5929 0.4508 0.042 Uiso 1 1 calc R U . . .
H27B H 0.3781 0.6350 0.4104 0.042 Uiso 1 1 calc R U . . .
H27C H 0.4921 0.6717 0.4147 0.042 Uiso 1 1 calc R U . . .
V2 V 0.14949(3) 0.26141(3) 0.40338(2) 0.01393(10) Uani 1 1 d . . . . .
O1B O 0.10259(12) 0.35147(10) 0.35304(6) 0.0157(4) Uani 1 1 d . . . . .
O2B O 0.21117(13) 0.16938(10) 0.44763(7) 0.0169(4) Uani 1 1 d . . . . .
N1B N 0.24882(15) 0.35809(12) 0.44743(8) 0.0154(4) Uani 1 1 d . . . . .
N2B N 0.28072(15) 0.24917(12) 0.36136(8) 0.0157(4) Uani 1 1 d . . . . .
C1B C 0.11024(18) 0.43616(15) 0.35270(10) 0.0147(5) Uani 1 1 d . . . . .
C2B C 0.07628(18) 0.48143(15) 0.30559(10) 0.0152(5) Uani 1 1 d . . . . .
C3B C 0.08061(19) 0.56999(15) 0.30508(10) 0.0182(6) Uani 1 1 d . . . . .
H3B H 0.0567 0.5995 0.2730 0.022 Uiso 1 1 calc R U . . .
C4B C 0.11906(19) 0.61709(16) 0.35022(10) 0.0191(6) Uani 1 1 d . . . . .
C5B C 0.15602(18) 0.57213(15) 0.39578(10) 0.0165(5) Uani 1 1 d . . . . .
H5B H 0.1846 0.6029 0.4266 0.020 Uiso 1 1 calc R U . . .
C6B C 0.15282(18) 0.48277(15) 0.39806(10) 0.0153(5) Uani 1 1 d . . . . .
C7B C 0.18906(19) 0.43863(15) 0.45006(10) 0.0175(5) Uani 1 1 d . . . . .
H7B1 H 0.2322 0.4792 0.4737 0.021 Uiso 1 1 calc R U . . .
H7B2 H 0.1284 0.4252 0.4664 0.021 Uiso 1 1 calc R U . . .
C8B C 0.2812(2) 0.33031(16) 0.50340(10) 0.0234(6) Uani 1 1 d . . . . .
H8B1 H 0.3202 0.2769 0.5043 0.035 Uiso 1 1 calc R U . . .
H8B2 H 0.2204 0.3211 0.5197 0.035 Uiso 1 1 calc R U . . .
H8B3 H 0.3243 0.3746 0.5229 0.035 Uiso 1 1 calc R U . . .
C9B C 0.34053(18) 0.37075(16) 0.42212(10) 0.0194(6) Uani 1 1 d . . . . .
H9B1 H 0.3998 0.3419 0.4437 0.023 Uiso 1 1 calc R U . . .
H9B2 H 0.3562 0.4326 0.4218 0.023 Uiso 1 1 calc R U . . .
C10B C 0.32763(19) 0.33670(15) 0.36571(10) 0.0179(5) Uani 1 1 d . . . . .
H10C H 0.2834 0.3762 0.3418 0.021 Uiso 1 1 calc R U . . .
H10D H 0.3954 0.3345 0.3544 0.021 Uiso 1 1 calc R U . . .
C11B C 0.2478(2) 0.22783(17) 0.30499(10) 0.0208(6) Uani 1 1 d . . . . .
H11D H 0.3069 0.2307 0.2867 0.031 Uiso 1 1 calc R U . . .
H11E H 0.1955 0.2687 0.2890 0.031 Uiso 1 1 calc R U . . .
H11F H 0.2191 0.1700 0.3019 0.031 Uiso 1 1 calc R U . . .
C12B C 0.35992(18) 0.18593(15) 0.38548(10) 0.0167(5) Uani 1 1 d . . . . .
H12C H 0.3956 0.2087 0.4196 0.020 Uiso 1 1 calc R U . . .
H12D H 0.4114 0.1792 0.3620 0.020 Uiso 1 1 calc R U . . .
C13B C 0.24248(18) 0.09679(15) 0.42771(10) 0.0158(5) Uani 1 1 d . . . . .
C14B C 0.20519(19) 0.01654(16) 0.44125(10) 0.0179(5) Uani 1 1 d . . . . .
C15B C 0.24439(19) -0.05648(16) 0.42115(10) 0.0189(6) Uani 1 1 d . . . . .
H15B H 0.2196 -0.1105 0.4303 0.023 Uiso 1 1 calc R U . . .
C16B C 0.31810(19) -0.05477(16) 0.38833(10) 0.0181(5) Uani 1 1 d . . . . .
C17B C 0.35276(19) 0.02504(16) 0.37520(10) 0.0187(6) Uani 1 1 d . . . . .
H17B H 0.4024 0.0286 0.3526 0.022 Uiso 1 1 calc R U . . .
C18B C 0.31601(18) 0.09966(15) 0.39456(10) 0.0162(5) Uani 1 1 d . . . . .
C19B C 0.1204(2) 0.71394(16) 0.34890(12) 0.0265(6) Uani 1 1 d . . . . .
H19D H 0.0499 0.7356 0.3439 0.040 Uiso 1 1 calc R U . . .
H19E H 0.1534 0.7332 0.3196 0.040 Uiso 1 1 calc R U . . .
H19F H 0.1587 0.7357 0.3823 0.040 Uiso 1 1 calc R U . . .
C20B C 0.3597(2) -0.13626(17) 0.36852(11) 0.0261(6) Uani 1 1 d . . . . .
H20D H 0.3186 -0.1519 0.3345 0.039 Uiso 1 1 calc R U . . .
H20E H 0.3564 -0.1822 0.3941 0.039 Uiso 1 1 calc R U . . .
H20F H 0.4311 -0.1274 0.3642 0.039 Uiso 1 1 calc R U . . .
C21B C 0.1267(2) 0.01086(16) 0.47668(10) 0.0219(6) Uani 1 1 d . . . . .
H21D H 0.1134 -0.0493 0.4837 0.033 Uiso 1 1 calc R U . . .
H21E H 0.0630 0.0381 0.4595 0.033 Uiso 1 1 calc R U . . .
H21F H 0.1522 0.0400 0.5101 0.033 Uiso 1 1 calc R U . . .
C22B C 0.0345(2) 0.43185(16) 0.25624(10) 0.0200(6) Uani 1 1 d . . . . .
H22D H 0.0050 0.4716 0.2283 0.030 Uiso 1 1 calc R U . . .
H22E H -0.0188 0.3924 0.2636 0.030 Uiso 1 1 calc R U . . .
H22F H 0.0900 0.3994 0.2448 0.030 Uiso 1 1 calc R U . . .
O3B O 0.05833(13) 0.17731(10) 0.35989(7) 0.0175(4) Uani 1 1 d . . . . .
O4B O 0.04470(12) 0.28058(10) 0.44886(7) 0.0173(4) Uani 1 1 d . . . . .
C23B C -0.0649(2) 0.06778(17) 0.33967(11) 0.0296(7) Uani 1 1 d . . . . .
H23D H -0.0757 0.0833 0.3022 0.044 Uiso 1 1 calc R U . . .
H23E H -0.1305 0.0513 0.3495 0.044 Uiso 1 1 calc R U . . .
H23F H -0.0170 0.0197 0.3459 0.044 Uiso 1 1 calc R U . . .
C24B C -0.02135(19) 0.14307(15) 0.37240(10) 0.0179(6) Uani 1 1 d . . . . .
C25B C -0.06892(19) 0.16934(15) 0.41436(10) 0.0173(5) Uani 1 1 d . . . . .
H25B H -0.1294 0.1398 0.4192 0.021 Uiso 1 1 calc R U . . .
C26B C -0.03525(18) 0.23499(16) 0.44965(10) 0.0164(5) Uani 1 1 d . . . . .
C27B C -0.09568(19) 0.25534(17) 0.49269(10) 0.0219(6) Uani 1 1 d . . . . .
H27D H -0.0645 0.2265 0.5253 0.033 Uiso 1 1 calc R U . . .
H27E H -0.1665 0.2355 0.4822 0.033 Uiso 1 1 calc R U . . .
H27F H -0.0954 0.3172 0.4985 0.033 Uiso 1 1 calc R U . . .
N1 N 0.5525(4) -0.1463(5) 0.4699(2) 0.0531(17) Uani 0.5 1 d . . P A -1
C1 C 0.5278(5) -0.0820(5) 0.4826(3) 0.0400(15) Uani 0.5 1 d . . P A -1
C2 C 0.4897(10) 0.0044(12) 0.5009(8) 0.0400(15) Uani 0.5 1 d . . P A -1
H2A H 0.4146 0.0055 0.4939 0.060 Uiso 0.5 1 calc R U P A -1
H2B H 0.5163 0.0510 0.4816 0.060 Uiso 0.5 1 calc R U P A -1
H2C H 0.5141 0.0115 0.5389 0.060 Uiso 0.5 1 calc R U P A -1

loop_
_atom_site_aniso_label
_atom_site_aniso_U_11
_atom_site_aniso_U_22
_atom_site_aniso_U_33
_atom_site_aniso_U_23
_atom_site_aniso_U_13
_atom_site_aniso_U_12
V1 0.0141(2) 0.0120(2) 0.0134(2) -0.00004(17) 0.00064(16) 0.00210(16)
O1A 0.0210(9) 0.0130(9) 0.0181(9) 0.0002(7) -0.0002(7) -0.0002(7)
O2A 0.0197(9) 0.0127(9) 0.0160(9) -0.0019(7) 0.0017(7) 0.0005(7)
N1A 0.0172(10) 0.0118(10) 0.0147(11) -0.0001(9) 0.0010(8) 0.0023(8)
N2A 0.0219(11) 0.0135(11) 0.0119(10) 0.0017(8) 0.0048(9) 0.0029(8)
C1A 0.0207(13) 0.0141(13) 0.0153(13) 0.0018(10) 0.0040(10) -0.0009(10)
C2A 0.0231(13) 0.0136(13) 0.0197(14) 0.0068(10) 0.0050(11) 0.0031(10)
C3A 0.0302(14) 0.0094(12) 0.0199(14) 0.0031(10) 0.0077(11) 0.0027(10)
C4A 0.0354(15) 0.0157(13) 0.0147(13) 0.0051(11) 0.0029(11) -0.0037(11)
C5A 0.0181(13) 0.0178(13) 0.0203(14) 0.0043(11) -0.0006(11) -0.0032(10)
C6A 0.0194(13) 0.0136(12) 0.0161(13) 0.0034(10) 0.0053(10) -0.0008(10)
C7A 0.0167(13) 0.0153(13) 0.0221(14) 0.0024(11) 0.0037(11) -0.0012(10)
C8A 0.0215(13) 0.0229(14) 0.0164(13) 0.0020(11) -0.0022(11) -0.0011(11)
C9A 0.0178(12) 0.0139(13) 0.0261(15) 0.0040(11) 0.0045(11) 0.0054(10)
C10A 0.0224(13) 0.0144(13) 0.0245(15) -0.0022(11) 0.0086(11) 0.0044(10)
C11A 0.0405(17) 0.0223(15) 0.0116(13) -0.0009(11) 0.0082(12) 0.0091(12)
C12A 0.0239(13) 0.0112(12) 0.0167(13) -0.0018(10) -0.0004(11) 0.0015(10)
C13A 0.0178(12) 0.0114(12) 0.0181(13) 0.0002(10) 0.0022(10) 0.0008(10)
C14A 0.0134(12) 0.0200(13) 0.0179(13) 0.0041(11) 0.0022(10) -0.0015(10)
C15A 0.0192(13) 0.0205(14) 0.0224(14) 0.0072(12) 0.0015(11) -0.0036(11)
C16A 0.0162(13) 0.0155(13) 0.0306(16) 0.0078(12) -0.0003(11) -0.0006(10)
C17A 0.0179(13) 0.0156(13) 0.0237(14) -0.0031(11) 0.0009(11) -0.0008(10)
C18A 0.0155(12) 0.0134(12) 0.0182(13) -0.0007(10) 0.0014(10) -0.0004(10)
C19A 0.0499(19) 0.0198(15) 0.0261(17) 0.0002(12) -0.0073(14) -0.0023(13)
C20A 0.0317(16) 0.0144(14) 0.0426(19) 0.0068(13) 0.0009(14) 0.0001(12)
C21A 0.0244(14) 0.0305(16) 0.0172(14) 0.0046(12) 0.0039(11) -0.0008(12)
C22A 0.0197(13) 0.0144(13) 0.0325(16) 0.0030(12) 0.0041(12) 0.0045(10)
O3A 0.0168(9) 0.0165(9) 0.0150(9) -0.0016(7) 0.0008(7) 0.0017(7)
O4A 0.0161(9) 0.0170(9) 0.0183(9) -0.0015(7) 0.0008(7) 0.0018(7)
C23A 0.0185(13) 0.0296(15) 0.0237(15) 0.0002(12) -0.0030(11) -0.0007(11)
C24A 0.0141(12) 0.0172(13) 0.0199(14) 0.0065(11) 0.0026(10) -0.0022(10)
C25A 0.0154(12) 0.0135(12) 0.0234(14) 0.0005(11) 0.0050(10) 0.0044(10)
C26A 0.0202(13) 0.0082(12) 0.0219(14) -0.0003(10) 0.0093(10) -0.0005(10)
C27A 0.0239(14) 0.0256(15) 0.0339(17) -0.0095(13) 0.0047(12) 0.0038(12)
V2 0.0143(2) 0.0128(2) 0.0143(2) 0.00080(17) 0.00131(16) -0.00186(16)
O1B 0.0169(9) 0.0130(9) 0.0169(9) 0.0008(7) 0.0021(7) -0.0019(7)
O2B 0.0217(9) 0.0122(9) 0.0175(9) -0.0004(7) 0.0048(7) 0.0006(7)
N1B 0.0178(10) 0.0135(11) 0.0138(11) 0.0008(8) -0.0003(8) -0.0021(8)
N2B 0.0169(10) 0.0139(11) 0.0160(11) 0.0029(9) 0.0022(8) -0.0005(8)
C1B 0.0125(12) 0.0133(13) 0.0186(13) -0.0006(10) 0.0039(10) 0.0015(9)
C2B 0.0119(11) 0.0174(13) 0.0166(13) -0.0001(10) 0.0032(10) -0.0001(10)
C3B 0.0187(13) 0.0178(13) 0.0179(14) 0.0035(11) 0.0028(10) 0.0014(10)
C4B 0.0179(13) 0.0148(13) 0.0249(14) 0.0015(11) 0.0046(11) 0.0013(10)
C5B 0.0172(12) 0.0139(13) 0.0187(14) -0.0033(10) 0.0037(10) -0.0017(10)
C6B 0.0143(12) 0.0155(12) 0.0161(13) -0.0021(10) 0.0026(10) 0.0002(10)
C7B 0.0221(13) 0.0136(13) 0.0162(13) -0.0030(10) 0.0017(10) -0.0034(10)
C8B 0.0307(15) 0.0205(14) 0.0153(14) 0.0014(11) -0.0063(11) -0.0044(11)
C9B 0.0142(12) 0.0151(13) 0.0289(15) 0.0024(11) 0.0035(11) -0.0018(10)
C10B 0.0195(13) 0.0135(12) 0.0220(14) 0.0036(11) 0.0074(11) -0.0015(10)
C11B 0.0257(14) 0.0217(14) 0.0158(13) 0.0018(11) 0.0059(11) 0.0018(11)
C12B 0.0137(12) 0.0163(13) 0.0199(14) 0.0053(10) 0.0025(10) 0.0013(10)
C13B 0.0194(13) 0.0132(12) 0.0131(12) 0.0009(10) -0.0023(10) 0.0025(10)
C14B 0.0179(12) 0.0182(13) 0.0163(13) 0.0024(11) -0.0005(10) -0.0006(10)
C15B 0.0220(13) 0.0120(12) 0.0203(14) 0.0032(11) -0.0034(11) -0.0026(10)
C16B 0.0213(13) 0.0167(13) 0.0152(13) 0.0013(11) 0.0003(10) 0.0015(11)
C17B 0.0190(13) 0.0191(13) 0.0171(13) 0.0014(11) 0.0005(10) 0.0010(10)
C18B 0.0161(12) 0.0167(13) 0.0152(13) 0.0015(10) 0.0005(10) -0.0022(10)
C19B 0.0345(16) 0.0124(13) 0.0328(16) 0.0018(12) 0.0061(13) -0.0007(11)
C20B 0.0328(16) 0.0194(14) 0.0271(16) -0.0010(12) 0.0079(12) 0.0024(12)
C21B 0.0265(14) 0.0161(13) 0.0240(15) 0.0060(11) 0.0065(12) -0.0013(11)
C22B 0.0222(13) 0.0213(14) 0.0153(13) -0.0001(11) -0.0003(11) -0.0020(11)
O3B 0.0210(9) 0.0169(9) 0.0147(9) -0.0009(7) 0.0033(7) -0.0056(7)
O4B 0.0180(9) 0.0167(9) 0.0171(9) -0.0001(7) 0.0022(7) -0.0024(7)
C23B 0.0361(17) 0.0264(16) 0.0262(16) -0.0077(12) 0.0050(13) -0.0152(13)
C24B 0.0196(13) 0.0147(13) 0.0170(13) 0.0049(11) -0.0040(10) -0.0018(10)
C25B 0.0156(12) 0.0173(13) 0.0188(14) 0.0018(11) 0.0023(10) -0.0041(10)
C26B 0.0156(12) 0.0169(13) 0.0157(13) 0.0089(10) -0.0004(10) 0.0026(10)
C27B 0.0205(13) 0.0247(15) 0.0216(14) 0.0022(12) 0.0069(11) 0.0027(11)
N1 0.037(3) 0.075(5) 0.044(4) 0.013(3) 0.000(3) 0.009(3)
C1 0.025(3) 0.061(3) 0.031(2) 0.021(3) -0.002(3) -0.013(3)
C2 0.025(3) 0.061(3) 0.031(2) 0.021(3) -0.002(3) -0.013(3)

loop_
_atom_type_symbol
_atom_type_description
_atom_type_scat_dispersion_real
_atom_type_scat_dispersion_imag
_atom_type_scat_source
C C 0.0033 0.0016 'International Tables Vol C Tables 4.2.6.8 and 6.1.1.4'
H H 0.0000 0.0000 'International Tables Vol C Tables 4.2.6.8 and 6.1.1.4'
N N 0.0061 0.0033 'International Tables Vol C Tables 4.2.6.8 and 6.1.1.4'
O O 0.0106 0.0060 'International Tables Vol C Tables 4.2.6.8 and 6.1.1.4'
V V 0.3005 0.5294 'International Tables Vol C Tables 4.2.6.8 and 6.1.1.4'

loop_
_geom_angle_atom_site_label_1
_geom_angle_atom_site_label_2
_geom_angle_atom_site_label_3
_geom_angle
_geom_angle_site_symmetry_1
_geom_angle_site_symmetry_3
_geom_angle_publ_flag
O1A V1 O2A 171.09(7) . . ?
O1A V1 O3A 91.14(7) . . ?
O2A V1 O3A 97.67(7) . . ?
O1A V1 O4A 91.20(8) . . ?
O2A V1 O4A 87.49(7) . . ?
O3A V1 O4A 89.85(7) . . ?
O1A V1 N2A 94.06(8) . . ?
O2A V1 N2A 87.59(8) . . ?
O3A V1 N2A 88.19(7) . . ?
O4A V1 N2A 174.41(8) . . ?
O1A V1 N1A 85.06(7) . . ?
O2A V1 N1A 86.53(7) . . ?
O3A V1 N1A 168.71(8) . . ?
O4A V1 N1A 100.84(7) . . ?
N2A V1 N1A 81.49(8) . . ?
C1A O1A V1 117.09(15) . . ?
C13A O2A V1 134.97(16) . . ?
C8A N1A C9A 109.67(19) . . ?
C8A N1A C7A 108.11(19) . . ?
C9A N1A C7A 109.16(19) . . ?
C8A N1A V1 111.65(15) . . ?
C9A N1A V1 104.53(14) . . ?
C7A N1A V1 113.64(14) . . ?
C11A N2A C10A 109.2(2) . . ?
C11A N2A C12A 106.29(19) . . ?
C10A N2A C12A 112.18(18) . . ?
C11A N2A V1 108.94(15) . . ?
C10A N2A V1 110.10(14) . . ?
C12A N2A V1 110.02(15) . . ?
O1A C1A C6A 118.4(2) . . ?
O1A C1A C2A 121.7(2) . . ?
C6A C1A C2A 119.8(2) . . ?
C3A C2A C1A 117.6(2) . . ?
C3A C2A C22A 121.6(2) . . ?
C1A C2A C22A 120.7(2) . . ?
C4A C3A C2A 123.5(2) . . ?
C4A C3A H3A 118.2 . . ?
C2A C3A H3A 118.2 . . ?
C3A C4A C5A 117.8(2) . . ?
C3A C4A C19A 121.6(2) . . ?
C5A C4A C19A 120.6(2) . . ?
C4A C5A C6A 120.6(2) . . ?
C4A C5A H5A 119.7 . . ?
C6A C5A H5A 119.7 . . ?
C1A C6A C5A 120.5(2) . . ?
C1A C6A C7A 116.7(2) . . ?
C5A C6A C7A 122.8(2) . . ?
N1A C7A C6A 111.1(2) . . ?
N1A C7A H7A1 109.4 . . ?
C6A C7A H7A1 109.4 . . ?
N1A C7A H7A2 109.4 . . ?
C6A C7A H7A2 109.4 . . ?
H7A1 C7A H7A2 108.0 . . ?
N1A C8A H8A1 109.5 . . ?
N1A C8A H8A2 109.5 . . ?
H8A1 C8A H8A2 109.5 . . ?
N1A C8A H8A3 109.5 . . ?
H8A1 C8A H8A3 109.5 . . ?
H8A2 C8A H8A3 109.5 . . ?
N1A C9A C10A 111.36(19) . . ?
N1A C9A H9A1 109.4 . . ?
C10A C9A H9A1 109.4 . . ?
N1A C9A H9A2 109.4 . . ?
C10A C9A H9A2 109.4 . . ?
H9A1 C9A H9A2 108.0 . . ?
N2A C10A C9A 112.7(2) . . ?
N2A C10A H10A 109.1 . . ?
C9A C10A H10A 109.1 . . ?
N2A C10A H10B 109.1 . . ?
C9A C10A H10B 109.1 . . ?
H10A C10A H10B 107.8 . . ?
N2A C11A H11A 109.5 . . ?
N2A C11A H11B 109.5 . . ?
H11A C11A H11B 109.5 . . ?
N2A C11A H11C 109.5 . . ?
H11A C11A H11C 109.5 . . ?
H11B C11A H11C 109.5 . . ?
N2A C12A C18A 114.49(19) . . ?
N2A C12A H12A 108.6 . . ?
C18A C12A H12A 108.6 . . ?
N2A C12A H12B 108.6 . . ?
C18A C12A H12B 108.6 . . ?
H12A C12A H12B 107.6 . . ?
O2A C13A C14A 119.3(2) . . ?
O2A C13A C18A 121.0(2) . . ?
C14A C13A C18A 119.6(2) . . ?
C15A C14A C13A 118.8(2) . . ?
C15A C14A C21A 120.8(2) . . ?
C13A C14A C21A 120.4(2) . . ?
C16A C15A C14A 122.5(2) . . ?
C16A C15A H15A 118.7 . . ?
C14A C15A H15A 118.7 . . ?
C17A C16A C15A 117.8(2) . . ?
C17A C16A C20A 121.4(3) . . ?
C15A C16A C20A 120.8(2) . . ?
C16A C17A C18A 121.9(3) . . ?
C16A C17A H17A 119.1 . . ?
C18A C17A H17A 119.1 . . ?
C17A C18A C13A 119.3(2) . . ?
C17A C18A C12A 119.9(2) . . ?
C13A C18A C12A 120.7(2) . . ?
C4A C19A H19A 109.5 . . ?
C4A C19A H19B 109.5 . . ?
H19A C19A H19B 109.5 . . ?
C4A C19A H19C 109.5 . . ?
H19A C19A H19C 109.5 . . ?
H19B C19A H19C 109.5 . . ?
C16A C20A H20A 109.5 . . ?
C16A C20A H20B 109.5 . . ?
H20A C20A H20B 109.5 . . ?
C16A C20A H20C 109.5 . . ?
H20A C20A H20C 109.5 . . ?
H20B C20A H20C 109.5 . . ?
C14A C21A H21A 109.5 . . ?
C14A C21A H21B 109.5 . . ?
H21A C21A H21B 109.5 . . ?
C14A C21A H21C 109.5 . . ?
H21A C21A H21C 109.5 . . ?
H21B C21A H21C 109.5 . . ?
C2A C22A H22A 109.5 . . ?
C2A C22A H22B 109.5 . . ?
H22A C22A H22B 109.5 . . ?
C2A C22A H22C 109.5 . . ?
H22A C22A H22C 109.5 . . ?
H22B C22A H22C 109.5 . . ?
C24A O3A V1 127.44(15) . . ?
C26A O4A V1 126.51(16) . . ?
C24A C23A H23A 109.5 . . ?
C24A C23A H23B 109.5 . . ?
H23A C23A H23B 109.5 . . ?
C24A C23A H23C 109.5 . . ?
H23A C23A H23C 109.5 . . ?
H23B C23A H23C 109.5 . . ?
O3A C24A C25A 125.1(2) . . ?
O3A C24A C23A 114.4(2) . . ?
C25A C24A C23A 120.5(2) . . ?
C24A C25A C26A 125.0(2) . . ?
C24A C25A H25A 117.5 . . ?
C26A C25A H25A 117.5 . . ?
O4A C26A C25A 125.0(2) . . ?
O4A C26A C27A 115.8(2) . . ?
C25A C26A C27A 119.2(2) . . ?
C26A C27A H27A 109.5 . . ?
C26A C27A H27B 109.5 . . ?
H27A C27A H27B 109.5 . . ?
C26A C27A H27C 109.5 . . ?
H27A C27A H27C 109.5 . . ?
H27B C27A H27C 109.5 . . ?
O2B V2 O1B 171.94(8) . . ?
O2B V2 O4B 91.92(7) . . ?
O1B V2 O4B 96.14(7) . . ?
O2B V2 O3B 89.58(7) . . ?
O1B V2 O3B 90.64(7) . . ?
O4B V2 O3B 90.76(7) . . ?
O2B V2 N1B 93.13(8) . . ?
O1B V2 N1B 86.48(7) . . ?
O4B V2 N1B 90.53(7) . . ?
O3B V2 N1B 176.96(7) . . ?
O2B V2 N2B 86.25(7) . . ?
O1B V2 N2B 85.72(7) . . ?
O4B V2 N2B 172.13(7) . . ?
O3B V2 N2B 96.88(8) . . ?
N1B V2 N2B 81.94(8) . . ?
C1B O1B V2 135.37(15) . . ?
C13B O2B V2 122.34(15) . . ?
C9B N1B C8B 109.80(19) . . ?
C9B N1B C7B 112.67(19) . . ?
C8B N1B C7B 105.59(19) . . ?
C9B N1B V2 109.22(15) . . ?
C8B N1B V2 110.22(15) . . ?
C7B N1B V2 109.29(14) . . ?
C11B N2B C12B 108.96(19) . . ?
C11B N2B C10B 109.16(19) . . ?
C12B N2B C10B 108.73(18) . . ?
C11B N2B V2 112.03(15) . . ?
C12B N2B V2 114.14(15) . . ?
C10B N2B V2 103.58(14) . . ?
O1B C1B C6B 122.1(2) . . ?
O1B C1B C2B 119.6(2) . . ?
C6B C1B C2B 118.4(2) . . ?
C3B C2B C1B 120.2(2) . . ?
C3B C2B C22B 121.0(2) . . ?
C1B C2B C22B 118.8(2) . . ?
C2B C3B C4B 122.0(2) . . ?
C2B C3B H3B 119.0 . . ?
C4B C3B H3B 119.0 . . ?
C5B C4B C3B 117.5(2) . . ?
C5B C4B C19B 121.6(2) . . ?
C3B C4B C19B 120.9(2) . . ?
C4B C5B C6B 122.3(2) . . ?
C4B C5B H5B 118.8 . . ?
C6B C5B H5B 118.8 . . ?
C5B C6B C1B 119.5(2) . . ?
C5B C6B C7B 119.1(2) . . ?
C1B C6B C7B 121.2(2) . . ?
N1B C7B C6B 115.9(2) . . ?
N1B C7B H7B1 108.3 . . ?
C6B C7B H7B1 108.3 . . ?
N1B C7B H7B2 108.3 . . ?
C6B C7B H7B2 108.3 . . ?
H7B1 C7B H7B2 107.4 . . ?
N1B C8B H8B1 109.5 . . ?
N1B C8B H8B2 109.5 . . ?
H8B1 C8B H8B2 109.5 . . ?
N1B C8B H8B3 109.5 . . ?
H8B1 C8B H8B3 109.5 . . ?
H8B2 C8B H8B3 109.5 . . ?
N1B C9B C10B 113.7(2) . . ?
N1B C9B H9B1 108.8 . . ?
C10B C9B H9B1 108.8 . . ?
N1B C9B H9B2 108.8 . . ?
C10B C9B H9B2 108.8 . . ?
H9B1 C9B H9B2 107.7 . . ?
N2B C10B C9B 111.5(2) . . ?
N2B C10B H10C 109.3 . . ?
C9B C10B H10C 109.3 . . ?
N2B C10B H10D 109.3 . . ?
C9B C10B H10D 109.3 . . ?
H10C C10B H10D 108.0 . . ?
N2B C11B H11D 109.5 . . ?
N2B C11B H11E 109.5 . . ?
H11D C11B H11E 109.5 . . ?
N2B C11B H11F 109.5 . . ?
H11D C11B H11F 109.5 . . ?
H11E C11B H11F 109.5 . . ?
N2B C12B C18B 113.33(19) . . ?
N2B C12B H12C 108.9 . . ?
C18B C12B H12C 108.9 . . ?
N2B C12B H12D 108.9 . . ?
C18B C12B H12D 108.9 . . ?
H12C C12B H12D 107.7 . . ?
O2B C13B C18B 119.9(2) . . ?
O2B C13B C14B 121.0(2) . . ?
C18B C13B C14B 119.1(2) . . ?
C15B C14B C13B 118.0(2) . . ?
C15B C14B C21B 121.3(2) . . ?
C13B C14B C21B 120.7(2) . . ?
C14B C15B C16B 123.6(2) . . ?
C14B C15B H15B 118.2 . . ?
C16B C15B H15B 118.2 . . ?
C17B C16B C15B 117.2(2) . . ?
C17B C16B C20B 121.4(2) . . ?
C15B C16B C20B 121.3(2) . . ?
C18B C17B C16B 121.1(2) . . ?
C18B C17B H17B 119.4 . . ?
C16B C17B H17B 119.4 . . ?
C17B C18B C13B 120.9(2) . . ?
C17B C18B C12B 122.1(2) . . ?
C13B C18B C12B 116.8(2) . . ?
C4B C19B H19D 109.5 . . ?
C4B C19B H19E 109.5 . . ?
H19D C19B H19E 109.5 . . ?
C4B C19B H19F 109.5 . . ?
H19D C19B H19F 109.5 . . ?
H19E C19B H19F 109.5 . . ?
C16B C20B H20D 109.5 . . ?
C16B C20B H20E 109.5 . . ?
H20D C20B H20E 109.5 . . ?
C16B C20B H20F 109.5 . . ?
H20D C20B H20F 109.5 . . ?
H20E C20B H20F 109.5 . . ?
C14B C21B H21D 109.5 . . ?
C14B C21B H21E 109.5 . . ?
H21D C21B H21E 109.5 . . ?
C14B C21B H21F 109.5 . . ?
H21D C21B H21F 109.5 . . ?
H21E C21B H21F 109.5 . . ?
C2B C22B H22D 109.5 . . ?
C2B C22B H22E 109.5 . . ?
H22D C22B H22E 109.5 . . ?
C2B C22B H22F 109.5 . . ?
H22D C22B H22F 109.5 . . ?
H22E C22B H22F 109.5 . . ?
C24B O3B V2 125.76(16) . . ?
C26B O4B V2 126.06(16) . . ?
C24B C23B H23D 109.5 . . ?
C24B C23B H23E 109.5 . . ?
H23D C23B H23E 109.5 . . ?
C24B C23B H23F 109.5 . . ?
H23D C23B H23F 109.5 . . ?
H23E C23B H23F 109.5 . . ?
O3B C24B C25B 124.9(2) . . ?
O3B C24B C23B 116.3(2) . . ?
C25B C24B C23B 118.7(2) . . ?
C26B C25B C24B 125.6(2) . . ?
C26B C25B H25B 117.2 . . ?
C24B C25B H25B 117.2 . . ?
O4B C26B C25B 125.1(2) . . ?
O4B C26B C27B 116.0(2) . . ?
C25B C26B C27B 118.9(2) . . ?
C26B C27B H27D 109.5 . . ?
C26B C27B H27E 109.5 . . ?
H27D C27B H27E 109.5 . . ?
C26B C27B H27F 109.5 . . ?
H27D C27B H27F 109.5 . . ?
H27E C27B H27F 109.5 . . ?
N1 C1 C2 177.4(9) . . ?
C1 C2 H2A 109.5 . . ?
C1 C2 H2B 109.5 . . ?
H2A C2 H2B 109.5 . . ?
C1 C2 H2C 109.5 . . ?
H2A C2 H2C 109.5 . . ?
H2B C2 H2C 109.5 . . ?

loop_
_geom_bond_atom_site_label_1
_geom_bond_atom_site_label_2
_geom_bond_distance
_geom_bond_site_symmetry_2
_geom_bond_publ_flag
V1 O1A 1.9314(18) . ?
V1 O2A 1.9315(17) . ?
V1 O3A 1.9717(17) . ?
V1 O4A 2.0176(18) . ?
V1 N2A 2.173(2) . ?
V1 N1A 2.231(2) . ?
O1A C1A 1.357(3) . ?
O2A C13A 1.343(3) . ?
N1A C8A 1.475(3) . ?
N1A C9A 1.492(3) . ?
N1A C7A 1.497(3) . ?
N2A C11A 1.488(3) . ?
N2A C10A 1.493(3) . ?
N2A C12A 1.494(3) . ?
C1A C6A 1.397(3) . ?
C1A C2A 1.410(3) . ?
C2A C3A 1.396(4) . ?
C2A C22A 1.507(3) . ?
C3A C4A 1.386(4) . ?
C3A H3A 0.9500 . ?
C4A C5A 1.394(4) . ?
C4A C19A 1.507(4) . ?
C5A C6A 1.398(3) . ?
C5A H5A 0.9500 . ?
C6A C7A 1.502(3) . ?
C7A H7A1 0.9900 . ?
C7A H7A2 0.9900 . ?
C8A H8A1 0.9800 . ?
C8A H8A2 0.9800 . ?
C8A H8A3 0.9800 . ?
C9A C10A 1.522(4) . ?
C9A H9A1 0.9900 . ?
C9A H9A2 0.9900 . ?
C10A H10A 0.9900 . ?
C10A H10B 0.9900 . ?
C11A H11A 0.9800 . ?
C11A H11B 0.9800 . ?
C11A H11C 0.9800 . ?
C12A C18A 1.505(3) . ?
C12A H12A 0.9900 . ?
C12A H12B 0.9900 . ?
C13A C14A 1.401(3) . ?
C13A C18A 1.403(3) . ?
C14A C15A 1.393(3) . ?
C14A C21A 1.507(4) . ?
C15A C16A 1.387(4) . ?
C15A H15A 0.9500 . ?
C16A C17A 1.381(4) . ?
C16A C20A 1.519(3) . ?
C17A C18A 1.398(3) . ?
C17A H17A 0.9500 . ?
C19A H19A 0.9800 . ?
C19A H19B 0.9800 . ?
C19A H19C 0.9800 . ?
C20A H20A 0.9800 . ?
C20A H20B 0.9800 . ?
C20A H20C 0.9800 . ?
C21A H21A 0.9800 . ?
C21A H21B 0.9800 . ?
C21A H21C 0.9800 . ?
C22A H22A 0.9800 . ?
C22A H22B 0.9800 . ?
C22A H22C 0.9800 . ?
O3A C24A 1.285(3) . ?
O4A C26A 1.272(3) . ?
C23A C24A 1.501(3) . ?
C23A H23A 0.9800 . ?
C23A H23B 0.9800 . ?
C23A H23C 0.9800 . ?
C24A C25A 1.383(4) . ?
C25A C26A 1.411(3) . ?
C25A H25A 0.9500 . ?
C26A C27A 1.501(4) . ?
C27A H27A 0.9800 . ?
C27A H27B 0.9800 . ?
C27A H27C 0.9800 . ?
V2 O2B 1.9282(17) . ?
V2 O1B 1.9425(17) . ?
V2 O4B 1.9837(19) . ?
V2 O3B 1.9945(17) . ?
V2 N1B 2.189(2) . ?
V2 N2B 2.205(2) . ?
O1B C1B 1.329(3) . ?
O2B C13B 1.340(3) . ?
N1B C9B 1.485(3) . ?
N1B C8B 1.494(3) . ?
N1B C7B 1.496(3) . ?
N2B C11B 1.479(3) . ?
N2B C12B 1.497(3) . ?
N2B C10B 1.500(3) . ?
C1B C6B 1.409(3) . ?
C1B C2B 1.409(3) . ?
C2B C3B 1.387(3) . ?
C2B C22B 1.509(3) . ?
C3B C4B 1.395(3) . ?
C3B H3B 0.9500 . ?
C4B C5B 1.382(3) . ?
C4B C19B 1.516(3) . ?
C5B C6B 1.401(3) . ?
C5B H5B 0.9500 . ?
C6B C7B 1.509(3) . ?
C7B H7B1 0.9900 . ?
C7B H7B2 0.9900 . ?
C8B H8B1 0.9800 . ?
C8B H8B2 0.9800 . ?
C8B H8B3 0.9800 . ?
C9B C10B 1.527(4) . ?
C9B H9B1 0.9900 . ?
C9B H9B2 0.9900 . ?
C10B H10C 0.9900 . ?
C10B H10D 0.9900 . ?
C11B H11D 0.9800 . ?
C11B H11E 0.9800 . ?
C11B H11F 0.9800 . ?
C12B C18B 1.504(3) . ?
C12B H12C 0.9900 . ?
C12B H12D 0.9900 . ?
C13B C18B 1.400(4) . ?
C13B C14B 1.415(3) . ?
C14B C15B 1.391(3) . ?
C14B C21B 1.497(4) . ?
C15B C16B 1.395(4) . ?
C15B H15B 0.9500 . ?
C16B C17B 1.392(3) . ?
C16B C20B 1.512(4) . ?
C17B C18B 1.390(3) . ?
C17B H17B 0.9500 . ?
C19B H19D 0.9800 . ?
C19B H19E 0.9800 . ?
C19B H19F 0.9800 . ?
C20B H20D 0.9800 . ?
C20B H20E 0.9800 . ?
C20B H20F 0.9800 . ?
C21B H21D 0.9800 . ?
C21B H21E 0.9800 . ?
C21B H21F 0.9800 . ?
C22B H22D 0.9800 . ?
C22B H22E 0.9800 . ?
C22B H22F 0.9800 . ?
O3B C24B 1.272(3) . ?
O4B C26B 1.279(3) . ?
C23B C24B 1.505(3) . ?
C23B H23D 0.9800 . ?
C23B H23E 0.9800 . ?
C23B H23F 0.9800 . ?
C24B C25B 1.400(4) . ?
C25B C26B 1.393(3) . ?
C25B H25B 0.9500 . ?
C26B C27B 1.506(4) . ?
C27B H27D 0.9800 . ?
C27B H27E 0.9800 . ?
C27B H27F 0.9800 . ?
N1 C1 1.124(9) . ?
C1 C2 1.54(2) . ?
C2 H2A 0.9800 . ?
C2 H2B 0.9800 . ?
C2 H2C 0.9800 . ?

loop_
_geom_hbond_atom_site_label_D
_geom_hbond_atom_site_label_H
_geom_hbond_atom_site_label_A
_geom_hbond_distance_DH
_geom_hbond_distance_HA
_geom_hbond_distance_DA
_geom_hbond_angle_DHA
_geom_hbond_site_symmetry_A
C8A H8A2 O2A 0.98 2.54 3.109(3) 116.8 .
C11A H11A O1A 0.98 2.49 3.001(3) 112.4 .
C11A H11B O3A 0.98 2.55 3.092(3) 115.1 .
C7B H7B2 O4B 0.99 2.53 3.123(3) 118.5 .
C23B H23D O1A 0.98 2.48 3.350(3) 147.3 2_545

loop_
_geom_torsion_atom_site_label_1
_geom_torsion_atom_site_label_2
_geom_torsion_atom_site_label_3
_geom_torsion_atom_site_label_4
_geom_torsion
_geom_torsion_site_symmetry_1
_geom_torsion_site_symmetry_2
_geom_torsion_site_symmetry_3
_geom_torsion_site_symmetry_4
_geom_torsion_publ_flag
V1 O1A C1A C6A 66.6(3) . . . . ?
V1 O1A C1A C2A -112.8(2) . . . . ?
O1A C1A C2A C3A 176.0(2) . . . . ?
C6A C1A C2A C3A -3.4(4) . . . . ?
O1A C1A C2A C22A -2.8(4) . . . . ?
C6A C1A C2A C22A 177.9(2) . . . . ?
C1A C2A C3A C4A 2.6(4) . . . . ?
C22A C2A C3A C4A -178.7(3) . . . . ?
C2A C3A C4A C5A -0.4(4) . . . . ?
C2A C3A C4A C19A -179.1(3) . . . . ?
C3A C4A C5A C6A -1.1(4) . . . . ?
C19A C4A C5A C6A 177.7(3) . . . . ?
O1A C1A C6A C5A -177.3(2) . . . . ?
C2A C1A C6A C5A 2.1(4) . . . . ?
O1A C1A C6A C7A 1.0(4) . . . . ?
C2A C1A C6A C7A -179.6(2) . . . . ?
C4A C5A C6A C1A 0.2(4) . . . . ?
C4A C5A C6A C7A -178.0(2) . . . . ?
C8A N1A C7A C6A -72.5(2) . . . . ?
C9A N1A C7A C6A 168.24(19) . . . . ?
V1 N1A C7A C6A 52.0(2) . . . . ?
C1A C6A C7A N1A -62.1(3) . . . . ?
C5A C6A C7A N1A 116.2(3) . . . . ?
C8A N1A C9A C10A 165.4(2) . . . . ?
C7A N1A C9A C10A -76.3(2) . . . . ?
V1 N1A C9A C10A 45.6(2) . . . . ?
C11A N2A C10A C9A 143.2(2) . . . . ?
C12A N2A C10A C9A -99.2(2) . . . . ?
V1 N2A C10A C9A 23.7(2) . . . . ?
N1A C9A C10A N2A -48.4(3) . . . . ?
C11A N2A C12A C18A 176.2(2) . . . . ?
C10A N2A C12A C18A 56.9(3) . . . . ?
V1 N2A C12A C18A -66.0(2) . . . . ?
V1 O2A C13A C14A 159.63(17) . . . . ?
V1 O2A C13A C18A -18.2(3) . . . . ?
O2A C13A C14A C15A -179.2(2) . . . . ?
C18A C13A C14A C15A -1.3(4) . . . . ?
O2A C13A C14A C21A 2.5(3) . . . . ?
C18A C13A C14A C21A -179.7(2) . . . . ?
C13A C14A C15A C16A -0.4(4) . . . . ?
C21A C14A C15A C16A 178.0(2) . . . . ?
C14A C15A C16A C17A 1.6(4) . . . . ?
C14A C15A C16A C20A -178.7(2) . . . . ?
C15A C16A C17A C18A -1.1(4) . . . . ?
C20A C16A C17A C18A 179.2(2) . . . . ?
C16A C17A C18A C13A -0.6(4) . . . . ?
C16A C17A C18A C12A -177.2(2) . . . . ?
O2A C13A C18A C17A 179.6(2) . . . . ?
C14A C13A C18A C17A 1.8(4) . . . . ?
O2A C13A C18A C12A -3.9(4) . . . . ?
C14A C13A C18A C12A 178.3(2) . . . . ?
N2A C12A C18A C17A -133.5(2) . . . . ?
N2A C12A C18A C13A 50.1(3) . . . . ?
V1 O3A C24A C25A -11.1(4) . . . . ?
V1 O3A C24A C23A 168.84(16) . . . . ?
O3A C24A C25A C26A 2.8(4) . . . . ?
C23A C24A C25A C26A -177.1(2) . . . . ?
V1 O4A C26A C25A 3.3(3) . . . . ?
V1 O4A C26A C27A -175.86(17) . . . . ?
C24A C25A C26A O4A 1.2(4) . . . . ?
C24A C25A C26A C27A -179.6(2) . . . . ?
V2 O1B C1B C6B -6.9(4) . . . . ?
V2 O1B C1B C2B 172.18(17) . . . . ?
O1B C1B C2B C3B 177.8(2) . . . . ?
C6B C1B C2B C3B -3.0(4) . . . . ?
O1B C1B C2B C22B -1.6(4) . . . . ?
C6B C1B C2B C22B 177.6(2) . . . . ?
C1B C2B C3B C4B 0.7(4) . . . . ?
C22B C2B C3B C4B -179.9(2) . . . . ?
C2B C3B C4B C5B 1.9(4) . . . . ?
C2B C3B C4B C19B -178.4(2) . . . . ?
C3B C4B C5B C6B -2.1(4) . . . . ?
C19B C4B C5B C6B 178.2(2) . . . . ?
C4B C5B C6B C1B -0.3(4) . . . . ?
C4B C5B C6B C7B -176.5(2) . . . . ?
O1B C1B C6B C5B -178.1(2) . . . . ?
C2B C1B C6B C5B 2.8(4) . . . . ?
O1B C1B C6B C7B -2.0(4) . . . . ?
C2B C1B C6B C7B 178.9(2) . . . . ?
C9B N1B C7B C6B 56.6(3) . . . . ?
C8B N1B C7B C6B 176.4(2) . . . . ?
V2 N1B C7B C6B -65.1(2) . . . . ?
C5B C6B C7B N1B -140.6(2) . . . . ?
C1B C6B C7B N1B 43.3(3) . . . . ?
C8B N1B C9B C10B 138.4(2) . . . . ?
C7B N1B C9B C10B -104.2(2) . . . . ?
V2 N1B C9B C10B 17.4(2) . . . . ?
C11B N2B C10B C9B 166.9(2) . . . . ?
C12B N2B C10B C9B -74.4(3) . . . . ?
V2 N2B C10B C9B 47.4(2) . . . . ?
N1B C9B C10B N2B -45.6(3) . . . . ?
C11B N2B C12B C18B -74.2(3) . . . . ?
C10B N2B C12B C18B 166.9(2) . . . . ?
V2 N2B C12B C18B 51.8(2) . . . . ?
V2 O2B C13B C18B 58.6(3) . . . . ?
V2 O2B C13B C14B -123.8(2) . . . . ?
O2B C13B C14B C15B -177.1(2) . . . . ?
C18B C13B C14B C15B 0.6(3) . . . . ?
O2B C13B C14B C21B 2.3(3) . . . . ?
C18B C13B C14B C21B 179.9(2) . . . . ?
C13B C14B C15B C16B -0.2(4) . . . . ?
C21B C14B C15B C16B -179.5(2) . . . . ?
C14B C15B C16B C17B -0.4(4) . . . . ?
C14B C15B C16B C20B 178.7(2) . . . . ?
C15B C16B C17B C18B 0.7(3) . . . . ?
C20B C16B C17B C18B -178.4(2) . . . . ?
C16B C17B C18B C13B -0.3(4) . . . . ?
C16B C17B C18B C12B 173.6(2) . . . . ?
O2B C13B C18B C17B 177.3(2) . . . . ?
C14B C13B C18B C17B -0.3(3) . . . . ?
O2B C13B C18B C12B 3.0(3) . . . . ?
C14B C13B C18B C12B -174.6(2) . . . . ?
N2B C12B C18B C17B 126.3(2) . . . . ?
N2B C12B C18B C13B -59.5(3) . . . . ?
V2 O3B C24B C25B 11.8(3) . . . . ?
V2 O3B C24B C23B -167.01(17) . . . . ?
O3B C24B C25B C26B -1.9(4) . . . . ?
C23B C24B C25B C26B 176.8(2) . . . . ?
V2 O4B C26B C25B -7.7(3) . . . . ?
V2 O4B C26B C27B 172.06(15) . . . . ?
C24B C25B C26B O4B -0.4(4) . . . . ?
C24B C25B C26B C27B 179.9(2) . . . . ?
